data_4129271
loop_
_publ_author_name
'Lissel, Franziska'
'Schwarz, Florian'
'Blacque, Olivier'
'Riel, Heike'
'L\"ortscher, Emanuel'
'Venkatesan, Koushik'
'Berke, Heinz'

_publ_section_title
;
 Organometallic single-molecule electronics: tuning electron transport
 through X(diphosphine)2FeC4Fe(diphosphine)2X building blocks by varying
 the Fe-X-Au anchoring scheme from coordinative to covalent.
;
_journal_issue 41
_journal_name_full 'Journal of the American Chemical Society'
_journal_page_first 14560
_journal_page_last 14569
_journal_paper_doi 10.1021/ja507672g
_journal_volume 136
_journal_year 2014
_chemical_formula_moiety 'C44 H96 Fe2 N2 O4 P8'
_chemical_formula_sum 'C44 H96 Fe2 N2 O4 P8'
_chemical_formula_weight 1076.69
_chemical_name_systematic
(\m^2^-Buta-1,3-diyne-1,4-diyl){tetrakis[ethane-1,2-diylbis(diethylphosphane-\k<i>P</i>)]}dinitrodiiron
_space_group_IT_number 15
_space_group_name_Hall '-I 2ya'
_space_group_name_H-M_alt 'I 1 2/a 1'
_symmetry_cell_setting monoclinic
_symmetry_space_group_name_Hall '-I 2ya'
_symmetry_space_group_name_H-M 'I 1 2/a 1'
_atom_sites_solution_hydrogens geom
_atom_sites_solution_primary direct
_atom_sites_solution_secondary difmap
_audit_creation_date 2013-11-20
_audit_creation_method
;
Olex2 1.2
(compiled 2013.11.15 svn.r2834 for OlexSys, GUI svn.r4709)
;
_cell_angle_alpha 90.00
_cell_angle_beta 108.157(2)
_cell_angle_gamma 90.00
_cell_formula_units_Z 4
_cell_length_a 20.9315(3)
_cell_length_b 10.0246(1)
_cell_length_c 27.2939(4)
_cell_measurement_reflns_used 8627
_cell_measurement_temperature 183(2)
_cell_measurement_theta_max 28.20
_cell_measurement_theta_min 2.17
_cell_volume 5441.90(14)
_computing_cell_refinement
;
CrysAlisPro, Version 1.171.33.55 (Oxford Diffraction Ltd., 2010)
;
_computing_data_collection
;
CrysAlisPro, Version 1.171.33.55 (Oxford Diffraction Ltd., 2010)
;
_computing_data_reduction
;
CrysAlisPro, Version 1.171.33.55 (Oxford Diffraction Ltd., 2010)
;
_computing_molecular_graphics 'Mercury (Macrae et al., 2006)'
_computing_publication_material
;
Mercury (Macrae et al., 2006)
PLATON for Windows (Spek, 2003)
PublCIF (Westrip, 2010)
ShelXL97 (Sheldrick, 2008) 
WinGX (Farrugia, 1999)
;
_computing_structure_refinement 'ShelXL97 (Sheldrick, 2008)'
_computing_structure_solution 'ShelXS97 (Sheldrick, 2008)'
_diffrn_ambient_temperature 183(2)
_diffrn_detector_area_resol_mean 10.4498
_diffrn_measured_fraction_theta_full 0.998
_diffrn_measured_fraction_theta_max 0.998
_diffrn_measurement_device_type 'Xcalibur, Ruby'
_diffrn_measurement_method 'omega scans'
_diffrn_radiation_monochromator graphite
_diffrn_radiation_source 'Enhance (Mo) X-ray Source'
_diffrn_radiation_type MoK\a
_diffrn_radiation_wavelength 0.71073
_diffrn_reflns_av_R_equivalents 0.0234
_diffrn_reflns_av_sigmaI/netI 0.0239
_diffrn_reflns_limit_h_max 21
_diffrn_reflns_limit_h_min -24
_diffrn_reflns_limit_k_max 11
_diffrn_reflns_limit_k_min -11
_diffrn_reflns_limit_l_max 32
_diffrn_reflns_limit_l_min -32
_diffrn_reflns_number 15048
_diffrn_reflns_theta_full 25.03
_diffrn_reflns_theta_max 25.03
_diffrn_reflns_theta_min 2.18
_diffrn_standards_number 0
_exptl_absorpt_coefficient_mu 0.808
_exptl_absorpt_correction_T_max 0.813
_exptl_absorpt_correction_T_min 0.592
_exptl_absorpt_correction_type analytical
_exptl_absorpt_process_details
;
CrysAlisPro, Agilent Technologies,
Version 1.171.36.20 (release 27-06-2012 CrysAlis171 .NET)
(compiled Jul 11 2012,15:38:31)
Analytical numeric absorption correction using a multifaceted crystal
model based on expressions derived by R.C. Clark & J.S. Reid.
(Clark, R. C. & Reid, J. S. (1995). Acta Cryst. A51, 887-897)
;
_exptl_crystal_colour yellow
_exptl_crystal_density_diffrn 1.314
_exptl_crystal_density_method 'not measured'
_exptl_crystal_description prism
_exptl_crystal_F_000 2312
_exptl_crystal_size_max 0.12
_exptl_crystal_size_mid 0.07
_exptl_crystal_size_min 0.04
_refine_diff_density_max 1.031
_refine_diff_density_min -0.427
_refine_diff_density_rms 0.057
_refine_ls_extinction_method none
_refine_ls_goodness_of_fit_ref 1.033
_refine_ls_hydrogen_treatment constr
_refine_ls_matrix_type full
_refine_ls_number_parameters 290
_refine_ls_number_reflns 4804
_refine_ls_number_restraints 0
_refine_ls_restrained_S_all 1.033
_refine_ls_R_factor_all 0.0375
_refine_ls_R_factor_gt 0.0330
_refine_ls_shift/su_max 0.001
_refine_ls_shift/su_mean 0.000
_refine_ls_structure_factor_coef Fsqd
_refine_ls_weighting_details 'w=1/[\s^2^(Fo^2^)+(0.0396P)^2^+10.9354P] where P=(Fo^2^+2Fc^2^)/3'
_refine_ls_weighting_scheme calc
_refine_ls_wR_factor_gt 0.0830
_refine_ls_wR_factor_ref 0.0860
_reflns_number_gt 4326
_reflns_number_total 4804
_reflns_threshold_expression >2sigma(I)
_cod_data_source_file ja507672g_si_002.cif
_cod_data_source_block 11
_cod_original_sg_symbol_H-M 'I 2/a'
_cod_database_code 4129271
_shelxl_version_number 2013-4

loop_
_symmetry_equiv_pos_as_xyz
'x, y, z'
'-x+1/2, y, -z'
'x+1/2, y+1/2, z+1/2'
'-x+1, y+1/2, -z+1/2'
'-x, -y, -z'
'x-1/2, -y, z'
'-x+1/2, -y+1/2, -z+1/2'
'x, -y+1/2, z+1/2'

loop_
_atom_site_label
_atom_site_type_symbol
_atom_site_fract_x
_atom_site_fract_y
_atom_site_fract_z
_atom_site_U_iso_or_equiv
_atom_site_adp_type
_atom_site_occupancy
_atom_site_symmetry_multiplicity
_atom_site_calc_flag
_atom_site_refinement_flags
_atom_site_disorder_assembly
_atom_site_disorder_group
Fe1 Fe 0.611823(14) 0.15633(3) 0.370151(11) 0.01717(10) Uani 1 1 d . . .
P1 P 0.55416(3) 0.26939(6) 0.41393(2) 0.02252(14) Uani 1 1 d . . .
P2 P 0.56167(3) -0.02720(6) 0.38780(2) 0.02340(14) Uani 1 1 d . A .
P3 P 0.67347(3) 0.04209(6) 0.32977(2) 0.02337(14) Uani 1 1 d . . .
P4 P 0.66765(3) 0.33727(6) 0.35727(2) 0.02342(14) Uani 1 1 d . . .
C1 C 0.68142(11) 0.1340(2) 0.43442(8) 0.0211(5) Uani 1 1 d . . .
O1 O 0.48074(9) 0.2068(2) 0.30237(7) 0.0440(5) Uani 1 1 d . . .
N1 N 0.54005(9) 0.18412(19) 0.30476(7) 0.0265(4) Uani 1 1 d . . .
C2 C 0.72564(11) 0.1274(2) 0.47613(8) 0.0233(5) Uani 1 1 d . . .
O2 O 0.55170(10) 0.1815(2) 0.26216(7) 0.0522(5) Uani 1 1 d . . .
C3 C 0.49050(12) 0.1558(2) 0.42471(10) 0.0331(6) Uani 1 1 d . . .
H3A H 0.4762 0.1878 0.4532 0.040 Uiso 1 1 calc R . .
H3B H 0.4515 0.1522 0.3941 0.040 Uiso 1 1 calc R . .
C4 C 0.52158(13) 0.0172(2) 0.43695(9) 0.0337(6) Uani 1 1 d . . .
H4A H 0.4870 -0.0475 0.4367 0.040 Uiso 1 1 calc R . .
H4B H 0.5548 0.0169 0.4709 0.040 Uiso 1 1 calc R . .
C5 C 0.50469(12) 0.4182(3) 0.38573(10) 0.0359(6) Uani 1 1 d . . .
H5A H 0.5350 0.4938 0.3911 0.043 Uiso 1 1 calc R . .
H5B H 0.4860 0.4047 0.3488 0.043 Uiso 1 1 calc R . .
C6 C 0.44726(15) 0.4538(3) 0.40678(14) 0.0554(8) Uani 1 1 d . . .
H6A H 0.4271 0.5362 0.3917 0.083 Uiso 1 1 calc R . .
H6B H 0.4645 0.4633 0.4436 0.083 Uiso 1 1 calc R . .
H6C H 0.4141 0.3842 0.3983 0.083 Uiso 1 1 calc R . .
C7 C 0.59856(13) 0.3352(3) 0.47939(9) 0.0349(6) Uani 1 1 d . . .
H7A H 0.6438 0.3589 0.4802 0.042 Uiso 1 1 calc R . .
H7B H 0.5762 0.4171 0.4837 0.042 Uiso 1 1 calc R . .
C8 C 0.60402(15) 0.2487(3) 0.52527(10) 0.0476(7) Uani 1 1 d . . .
H8A H 0.6291 0.1698 0.5234 0.071 Uiso 1 1 calc R . .
H8B H 0.5598 0.2240 0.5256 0.071 Uiso 1 1 calc R . .
H8C H 0.6266 0.2968 0.5562 0.071 Uiso 1 1 calc R . .
C9 C 0.49157(14) -0.0960(3) 0.33523(10) 0.0394(6) Uani 1 1 d . . .
H9A H 0.4648 -0.0214 0.3173 0.047 Uiso 1 1 calc R . .
H9B H 0.5106 -0.1386 0.3110 0.047 Uiso 1 1 calc R . .
C10 C 0.44460(17) -0.1938(4) 0.34742(12) 0.0590(9) Uani 1 1 d . . .
H10A H 0.4121 -0.2231 0.3160 0.089 Uiso 1 1 calc R . .
H10B H 0.4219 -0.1519 0.3690 0.089 Uiso 1 1 calc R . .
H10C H 0.4697 -0.2692 0.3651 0.089 Uiso 1 1 calc R . .
C11 C 0.60937(17) -0.1779(3) 0.41501(12) 0.0520(8) Uani 1 1 d . . .
H11C H 0.5770 -0.2502 0.4087 0.062 Uiso 0.543(8) 1 calc PR A 2
H11D H 0.6384 -0.1964 0.3942 0.062 Uiso 0.543(8) 1 calc PR A 2
H11A H 0.6002 -0.2424 0.3872 0.062 Uiso 0.457(8) 1 d PR A 1
H11B H 0.6566 -0.1537 0.4255 0.062 Uiso 0.457(8) 1 d PR A 1
C12A C 0.6500(3) -0.1901(6) 0.4670(2) 0.053(2) Uani 0.543(8) 1 d P A 2
H12A H 0.6234 -0.1723 0.4892 0.079 Uiso 0.543(8) 1 calc PR A 2
H12B H 0.6863 -0.1272 0.4739 0.079 Uiso 0.543(8) 1 calc PR A 2
H12C H 0.6678 -0.2789 0.4731 0.079 Uiso 0.543(8) 1 calc PR A 2
C12B C 0.5972(4) -0.2493(7) 0.4590(3) 0.051(2) Uani 0.457(8) 1 d P A 1
H12D H 0.6290 -0.3208 0.4699 0.077 Uiso 0.457(8) 1 calc PR A 1
H12E H 0.5524 -0.2849 0.4484 0.077 Uiso 0.457(8) 1 calc PR A 1
H12F H 0.6023 -0.1883 0.4871 0.077 Uiso 0.457(8) 1 calc PR A 1
C13 C 0.71466(13) 0.1632(3) 0.29868(10) 0.0332(6) Uani 1 1 d . . .
H13A H 0.7526 0.1219 0.2913 0.040 Uiso 1 1 calc R . .
H13B H 0.6832 0.1943 0.2665 0.040 Uiso 1 1 calc R . .
C14 C 0.73870(12) 0.2804(3) 0.33603(10) 0.0346(6) Uani 1 1 d . . .
H14A H 0.7542 0.3527 0.3190 0.042 Uiso 1 1 calc R . .
H14B H 0.7758 0.2524 0.3656 0.042 Uiso 1 1 calc R . .
C15 C 0.74615(14) -0.0500(3) 0.37138(11) 0.0461(7) Uani 1 1 d . . .
H15A H 0.7706 0.0108 0.3983 0.055 Uiso 1 1 calc R . .
H15B H 0.7286 -0.1202 0.3880 0.055 Uiso 1 1 calc R . .
C16 C 0.79600(18) -0.1125(5) 0.35007(15) 0.0803(12) Uani 1 1 d . . .
H16A H 0.7739 -0.1768 0.3243 0.120 Uiso 1 1 calc R . .
H16B H 0.8301 -0.1561 0.3773 0.120 Uiso 1 1 calc R . .
H16C H 0.8163 -0.0451 0.3348 0.120 Uiso 1 1 calc R . .
C17 C 0.63268(14) -0.0780(3) 0.27869(10) 0.0407(6) Uani 1 1 d . . .
H17A H 0.6334 -0.1645 0.2948 0.049 Uiso 1 1 calc R . .
H17B H 0.5859 -0.0521 0.2643 0.049 Uiso 1 1 calc R . .
C18 C 0.66089(15) -0.0954(3) 0.23446(11) 0.0515(8) Uani 1 1 d . . .
H18A H 0.6376 -0.1665 0.2126 0.077 Uiso 1 1 calc R . .
H18B H 0.7079 -0.1166 0.2478 0.077 Uiso 1 1 calc R . .
H18C H 0.6552 -0.0142 0.2149 0.077 Uiso 1 1 calc R . .
C19 C 0.62088(16) 0.4598(3) 0.30795(12) 0.0531(8) Uani 1 1 d . . .
H19A H 0.5824 0.4133 0.2851 0.064 Uiso 1 1 calc R . .
H19B H 0.6033 0.5272 0.3258 0.064 Uiso 1 1 calc R . .
C20 C 0.65357(17) 0.5300(4) 0.27541(14) 0.0631(9) Uani 1 1 d . . .
H20A H 0.6221 0.5903 0.2530 0.095 Uiso 1 1 calc R . .
H20B H 0.6687 0.4665 0.2551 0.095 Uiso 1 1 calc R . .
H20C H 0.6913 0.5793 0.2967 0.095 Uiso 1 1 calc R . .
C21 C 0.71018(13) 0.4450(3) 0.41231(10) 0.0348(6) Uani 1 1 d . . .
H21A H 0.6758 0.4929 0.4222 0.042 Uiso 1 1 calc R . .
H21B H 0.7333 0.3878 0.4410 0.042 Uiso 1 1 calc R . .
C22 C 0.76046(14) 0.5463(3) 0.40547(12) 0.0470(7) Uani 1 1 d . . .
H22A H 0.7378 0.6099 0.3796 0.071 Uiso 1 1 calc R . .
H22B H 0.7946 0.5015 0.3949 0.071 Uiso 1 1 calc R . .
H22C H 0.7808 0.5916 0.4375 0.071 Uiso 1 1 calc R . .

loop_
_atom_site_aniso_label
_atom_site_aniso_U_11
_atom_site_aniso_U_22
_atom_site_aniso_U_33
_atom_site_aniso_U_23
_atom_site_aniso_U_13
_atom_site_aniso_U_12
Fe1 0.01683(16) 0.01882(17) 0.01411(16) 0.00042(11) 0.00230(12) -0.00104(12)
P1 0.0220(3) 0.0230(3) 0.0240(3) -0.0027(2) 0.0094(2) -0.0014(2)
P2 0.0287(3) 0.0215(3) 0.0197(3) 0.0011(2) 0.0070(2) -0.0043(2)
P3 0.0240(3) 0.0250(3) 0.0217(3) -0.0022(2) 0.0080(2) 0.0007(2)
P4 0.0245(3) 0.0228(3) 0.0220(3) 0.0008(2) 0.0059(2) -0.0049(2)
C1 0.0234(11) 0.0211(11) 0.0189(11) -0.0003(9) 0.0067(9) -0.0007(9)
O1 0.0284(10) 0.0492(11) 0.0452(11) 0.0003(9) -0.0020(8) 0.0034(9)
N1 0.0266(10) 0.0234(10) 0.0251(10) 0.0033(8) 0.0016(8) -0.0008(8)
C2 0.0235(11) 0.0248(11) 0.0202(11) -0.0011(9) 0.0048(9) -0.0016(9)
O2 0.0535(12) 0.0747(15) 0.0216(9) 0.0097(9) 0.0017(9) -0.0033(11)
C3 0.0313(13) 0.0381(14) 0.0348(13) -0.0050(11) 0.0175(11) -0.0073(11)
C4 0.0464(15) 0.0307(13) 0.0282(13) -0.0012(10) 0.0176(11) -0.0113(11)
C5 0.0337(13) 0.0312(13) 0.0463(15) 0.0010(12) 0.0173(12) 0.0067(11)
C6 0.0512(18) 0.0451(17) 0.083(2) 0.0043(16) 0.0390(17) 0.0163(15)
C7 0.0383(14) 0.0385(14) 0.0302(13) -0.0113(11) 0.0138(11) -0.0055(11)
C8 0.0536(17) 0.0625(19) 0.0282(14) -0.0087(13) 0.0151(13) -0.0136(15)
C9 0.0455(15) 0.0412(15) 0.0298(13) -0.0040(12) 0.0093(12) -0.0203(13)
C10 0.062(2) 0.073(2) 0.0400(16) -0.0040(16) 0.0135(15) -0.0407(18)
C11 0.065(2) 0.0403(16) 0.0567(19) 0.0217(14) 0.0283(16) 0.0169(15)
C12A 0.062(4) 0.043(3) 0.044(3) 0.018(3) 0.002(3) 0.007(3)
C12B 0.068(5) 0.040(4) 0.049(4) 0.019(3) 0.023(4) 0.011(4)
C13 0.0330(13) 0.0387(14) 0.0324(13) -0.0042(11) 0.0169(11) -0.0049(11)
C14 0.0285(12) 0.0390(14) 0.0395(14) -0.0047(12) 0.0152(11) -0.0089(11)
C15 0.0466(16) 0.0510(17) 0.0419(15) 0.0084(14) 0.0155(13) 0.0225(14)
C16 0.053(2) 0.109(3) 0.084(3) 0.027(3) 0.030(2) 0.039(2)
C17 0.0469(15) 0.0403(15) 0.0410(15) -0.0177(13) 0.0223(13) -0.0123(13)
C18 0.0502(17) 0.067(2) 0.0425(16) -0.0279(15) 0.0227(14) -0.0167(16)
C19 0.0571(18) 0.0470(17) 0.0449(17) 0.0167(14) 0.0011(14) -0.0165(15)
C20 0.0536(19) 0.066(2) 0.067(2) 0.0263(18) 0.0159(17) 0.0003(17)
C21 0.0377(14) 0.0299(13) 0.0357(13) -0.0069(11) 0.0099(11) -0.0080(11)
C22 0.0459(16) 0.0420(16) 0.0504(17) -0.0096(14) 0.0109(13) -0.0205(13)

loop_
_atom_type_symbol
_atom_type_description
_atom_type_scat_dispersion_real
_atom_type_scat_dispersion_imag
_atom_type_scat_source
C C 0.0033 0.0016 'International Tables Vol C Tables 4.2.6.8 and 6.1.1.4'
H H 0.0000 0.0000 'International Tables Vol C Tables 4.2.6.8 and 6.1.1.4'
Fe Fe 0.3463 0.8444 'International Tables Vol C Tables 4.2.6.8 and 6.1.1.4'
N N 0.0061 0.0033 'International Tables Vol C Tables 4.2.6.8 and 6.1.1.4'
O O 0.0106 0.0060 'International Tables Vol C Tables 4.2.6.8 and 6.1.1.4'
P P 0.1023 0.0942 'International Tables Vol C Tables 4.2.6.8 and 6.1.1.4'

loop_
_geom_angle_atom_site_label_1
_geom_angle_atom_site_label_2
_geom_angle_atom_site_label_3
_geom_angle
_geom_angle_site_symmetry_3
C1 Fe1 N1 178.48(9) .
C1 Fe1 P2 88.88(7) .
N1 Fe1 P2 92.00(6) .
C1 Fe1 P4 87.33(7) .
N1 Fe1 P4 91.79(6) .
P2 Fe1 P4 176.20(2) .
C1 Fe1 P1 87.33(7) .
N1 Fe1 P1 91.50(6) .
P2 Fe1 P1 86.26(2) .
P4 Fe1 P1 93.88(2) .
C1 Fe1 P3 90.02(7) .
N1 Fe1 P3 91.15(6) .
P2 Fe1 P3 93.78(2) .
P4 Fe1 P3 85.91(2) .
P1 Fe1 P3 177.35(2) .
C5 P1 C3 103.09(12) .
C5 P1 C7 99.32(12) .
C3 P1 C7 103.61(12) .
C5 P1 Fe1 120.69(9) .
C3 P1 Fe1 107.90(8) .
C7 P1 Fe1 119.91(9) .
C11 P2 C9 102.03(15) .
C11 P2 C4 102.57(13) .
C9 P2 C4 103.00(12) .
C11 P2 Fe1 122.00(11) .
C9 P2 Fe1 116.96(9) .
C4 P2 Fe1 107.92(8) .
C15 P3 C17 103.82(14) .
C15 P3 C13 101.52(13) .
C17 P3 C13 104.81(12) .
C15 P3 Fe1 116.29(9) .
C17 P3 Fe1 120.15(9) .
C13 P3 Fe1 108.17(8) .
C21 P4 C14 101.85(12) .
C21 P4 C19 102.43(13) .
C14 P4 C19 105.68(14) .
C21 P4 Fe1 119.33(9) .
C14 P4 Fe1 108.03(9) .
C19 P4 Fe1 117.71(9) .
C2 C1 Fe1 176.24(19) .
O1 N1 O2 115.63(19) .
O1 N1 Fe1 122.85(16) .
O2 N1 Fe1 121.52(16) .
C1 C2 C2 176.61(19) 2_656
C4 C3 P1 108.49(17) .
C4 C3 H3A 110.0 .
P1 C3 H3A 110.0 .
C4 C3 H3B 110.0 .
P1 C3 H3B 110.0 .
H3A C3 H3B 108.4 .
C3 C4 P2 108.65(16) .
C3 C4 H4A 110.0 .
P2 C4 H4A 110.0 .
C3 C4 H4B 110.0 .
P2 C4 H4B 110.0 .
H4A C4 H4B 108.3 .
C6 C5 P1 116.0(2) .
C6 C5 H5A 108.3 .
P1 C5 H5A 108.3 .
C6 C5 H5B 108.3 .
P1 C5 H5B 108.3 .
H5A C5 H5B 107.4 .
C5 C6 H6A 109.5 .
C5 C6 H6B 109.5 .
H6A C6 H6B 109.5 .
C5 C6 H6C 109.5 .
H6A C6 H6C 109.5 .
H6B C6 H6C 109.5 .
C8 C7 P1 118.89(19) .
C8 C7 H7A 107.6 .
P1 C7 H7A 107.6 .
C8 C7 H7B 107.6 .
P1 C7 H7B 107.6 .
H7A C7 H7B 107.0 .
C7 C8 H8A 109.5 .
C7 C8 H8B 109.5 .
H8A C8 H8B 109.5 .
C7 C8 H8C 109.5 .
H8A C8 H8C 109.5 .
H8B C8 H8C 109.5 .
C10 C9 P2 119.48(19) .
C10 C9 H9A 107.4 .
P2 C9 H9A 107.4 .
C10 C9 H9B 107.4 .
P2 C9 H9B 107.4 .
H9A C9 H9B 107.0 .
C9 C10 H10A 109.5 .
C9 C10 H10B 109.5 .
H10A C10 H10B 109.5 .
C9 C10 H10C 109.5 .
H10A C10 H10C 109.5 .
H10B C10 H10C 109.5 .
C12A C11 C12B 49.4(4) .
C12A C11 P2 123.9(3) .
C12B C11 P2 121.0(3) .
C12A C11 H11C 106.3 .
C12B C11 H11C 59.8 .
P2 C11 H11C 106.3 .
C12A C11 H11D 106.3 .
C12B C11 H11D 132.6 .
P2 C11 H11D 106.3 .
H11C C11 H11D 106.4 .
C12A C11 H11A 129.7 .
C12B C11 H11A 105.6 .
P2 C11 H11A 106.4 .
H11C C11 H11A 53.6 .
H11D C11 H11A 54.6 .
C12A C11 H11B 59.1 .
C12B C11 H11B 107.3 .
P2 C11 H11B 106.8 .
H11C C11 H11B 146.1 .
H11D C11 H11B 57.0 .
H11A C11 H11B 109.5 .
C11 C12A H11B 42.3 .
C11 C12A H12A 109.5 .
C11 C12A H12B 109.5 .
H12A C12A H12B 109.5 .
C11 C12A H12C 109.5 .
H12A C12A H12C 109.5 .
H12B C12A H12C 109.5 .
C11 C12B H12D 109.5 .
C11 C12B H12E 109.5 .
C11 C12B H12F 109.5 .
C14 C13 P3 107.60(17) .
C14 C13 H13A 110.2 .
P3 C13 H13A 110.2 .
C14 C13 H13B 110.2 .
P3 C13 H13B 110.2 .
H13A C13 H13B 108.5 .
C13 C14 P4 108.39(16) .
C13 C14 H14A 110.0 .
P4 C14 H14A 110.0 .
C13 C14 H14B 110.0 .
P4 C14 H14B 110.0 .
H14A C14 H14B 108.4 .
C16 C15 P3 121.2(2) .
C16 C15 H15A 107.0 .
P3 C15 H15A 107.0 .
C16 C15 H15B 107.0 .
P3 C15 H15B 107.0 .
H15A C15 H15B 106.8 .
C15 C16 H16A 109.5 .
C15 C16 H16B 109.5 .
H16A C16 H16B 109.5 .
C15 C16 H16C 109.5 .
H16A C16 H16C 109.5 .
H16B C16 H16C 109.5 .
C18 C17 P3 118.49(19) .
C18 C17 H17A 107.7 .
P3 C17 H17A 107.7 .
C18 C17 H17B 107.7 .
P3 C17 H17B 107.7 .
H17A C17 H17B 107.1 .
C17 C18 H18A 109.5 .
C17 C18 H18B 109.5 .
H18A C18 H18B 109.5 .
C17 C18 H18C 109.5 .
H18A C18 H18C 109.5 .
H18B C18 H18C 109.5 .
C20 C19 P4 121.2(2) .
C20 C19 H19A 107.0 .
P4 C19 H19A 107.0 .
C20 C19 H19B 107.0 .
P4 C19 H19B 107.0 .
H19A C19 H19B 106.8 .
C19 C20 H20A 109.5 .
C19 C20 H20B 109.5 .
H20A C20 H20B 109.5 .
C19 C20 H20C 109.5 .
H20A C20 H20C 109.5 .
H20B C20 H20C 109.5 .
C22 C21 P4 118.09(19) .
C22 C21 H21A 107.8 .
P4 C21 H21A 107.8 .
C22 C21 H21B 107.8 .
P4 C21 H21B 107.8 .
H21A C21 H21B 107.1 .
C21 C22 H22A 109.5 .
C21 C22 H22B 109.5 .
H22A C22 H22B 109.5 .
C21 C22 H22C 109.5 .
H22A C22 H22C 109.5 .
H22B C22 H22C 109.5 .

loop_
_geom_bond_atom_site_label_1
_geom_bond_atom_site_label_2
_geom_bond_distance
_geom_bond_site_symmetry_2
Fe1 C1 1.912(2) .
Fe1 N1 1.9618(18) .
Fe1 P2 2.2437(6) .
Fe1 P4 2.2439(6) .
Fe1 P1 2.2512(6) .
Fe1 P3 2.2534(6) .
P1 C5 1.842(3) .
P1 C3 1.845(2) .
P1 C7 1.859(2) .
P2 C11 1.835(3) .
P2 C9 1.837(2) .
P2 C4 1.845(2) .
P3 C15 1.839(3) .
P3 C17 1.839(2) .
P3 C13 1.842(2) .
P4 C21 1.839(2) .
P4 C14 1.847(2) .
P4 C19 1.859(3) .
C1 C2 1.225(3) .
O1 N1 1.244(3) .
N1 O2 1.260(3) .
C2 C2 1.382(4) 2_656
C3 C4 1.527(4) .
C3 H3A 0.9700 .
C3 H3B 0.9700 .
C4 H4A 0.9700 .
C4 H4B 0.9700 .
C5 C6 1.528(4) .
C5 H5A 0.9700 .
C5 H5B 0.9700 .
C6 H6A 0.9600 .
C6 H6B 0.9600 .
C6 H6C 0.9600 .
C7 C8 1.498(4) .
C7 H7A 0.9700 .
C7 H7B 0.9700 .
C8 H8A 0.9600 .
C8 H8B 0.9600 .
C8 H8C 0.9600 .
C9 C10 1.498(4) .
C9 H9A 0.9700 .
C9 H9B 0.9700 .
C10 H10A 0.9600 .
C10 H10B 0.9600 .
C10 H10C 0.9600 .
C11 C12A 1.414(6) .
C11 C12B 1.487(7) .
C11 H11C 0.9700 .
C11 H11D 0.9700 .
C11 H11A 0.9701 .
C11 H11B 0.9700 .
C12A H11B 1.2380 .
C12A H12A 0.9600 .
C12A H12B 0.9600 .
C12A H12C 0.9600 .
C12B H12D 0.9600 .
C12B H12E 0.9600 .
C12B H12F 0.9600 .
C13 C14 1.534(3) .
C13 H13A 0.9700 .
C13 H13B 0.9700 .
C14 H14A 0.9700 .
C14 H14B 0.9700 .
C15 C16 1.483(4) .
C15 H15A 0.9700 .
C15 H15B 0.9700 .
C16 H16A 0.9600 .
C16 H16B 0.9600 .
C16 H16C 0.9600 .
C17 C18 1.510(3) .
C17 H17A 0.9700 .
C17 H17B 0.9700 .
C18 H18A 0.9600 .
C18 H18B 0.9600 .
C18 H18C 0.9600 .
C19 C20 1.460(4) .
C19 H19A 0.9700 .
C19 H19B 0.9700 .
C20 H20A 0.9600 .
C20 H20B 0.9600 .
C20 H20C 0.9600 .
C21 C22 1.515(4) .
C21 H21A 0.9700 .
C21 H21B 0.9700 .
C22 H22A 0.9600 .
C22 H22B 0.9600 .
C22 H22C 0.9600 .
